data_4025948
loop_
_publ_author_name
'Moorthy Suresh'
'Amal Kumar Mandal'
'Manoj K. Kesharwani'
'N. N. Adarsh'
'Bishwajit Ganguly'
'Ravi Kumar Kanaparthi'
'Anunay Samanta'
'Amitava Das'

_publ_section_title
;
 Folding and Unfolding Movements in a [2]Pseudorotaxane
;
_journal_name_full 'Journal of Organic Chemistry'
_journal_page_first 138
_journal_page_last 144
_journal_paper_doi 10.1021/jo101762k
_journal_volume 76
_journal_year 2011
_chemical_formula_sum 'C39 H44 F6 N2 O10 P'
_chemical_formula_weight 845.73
_chemical_name_systematic
; 
 ? 
;
_space_group_IT_number 12
_symmetry_cell_setting monoclinic
_symmetry_space_group_name_Hall '-C 2y'
_symmetry_space_group_name_H-M 'C 1 2/m 1'
_atom_sites_solution_hydrogens geom
_atom_sites_solution_primary direct
_atom_sites_solution_secondary difmap
_audit_creation_method SHELXL-97
_cell_angle_alpha 90.00
_cell_angle_beta 104.996(3)
_cell_angle_gamma 90.00
_cell_formula_units_Z 4
_cell_length_a 32.186(4)
_cell_length_b 11.5459(13)
_cell_length_c 12.7286(15)
_cell_measurement_temperature 298(2)
_cell_volume 4569.1(9)
_computing_cell_refinement 'Bruker Apex II'
_computing_data_collection 'Bruker Apex II'
_computing_data_reduction SAINT
_computing_molecular_graphics 'Mercury 2.3'
_computing_publication_material Shelxl-97
_computing_structure_refinement 'SHELXL-97 (Sheldrick, 1997)'
_computing_structure_solution 'SHELXS-97 (Sheldrick, 1990)'
_diffrn_ambient_temperature 298(2)
_diffrn_detector_area_resol_mean 3
_diffrn_measured_fraction_theta_full 0.994
_diffrn_measured_fraction_theta_max 0.994
_diffrn_measurement_device_type 'Bruker Apex II'
_diffrn_measurement_method 'Phi-Omega scan'
_diffrn_radiation_monochromator graphite
_diffrn_radiation_source 'fine-focus sealed tube'
_diffrn_radiation_type MoK\a
_diffrn_radiation_wavelength 0.71073
_diffrn_reflns_av_R_equivalents 0.0852
_diffrn_reflns_av_sigmaI/netI 0.1152
_diffrn_reflns_limit_h_max 38
_diffrn_reflns_limit_h_min -30
_diffrn_reflns_limit_k_max 13
_diffrn_reflns_limit_k_min -13
_diffrn_reflns_limit_l_max 15
_diffrn_reflns_limit_l_min -14
_diffrn_reflns_number 11533
_diffrn_reflns_theta_full 25.00
_diffrn_reflns_theta_max 25.00
_diffrn_reflns_theta_min 1.31
_exptl_absorpt_coefficient_mu 0.136
_exptl_absorpt_correction_T_max 0.9973
_exptl_absorpt_correction_T_min 0.9811
_exptl_absorpt_correction_type multi-scan
_exptl_absorpt_process_details sadabs
_exptl_crystal_colour colorless
_exptl_crystal_density_diffrn 1.229
_exptl_crystal_description plate
_exptl_crystal_F_000 1764
_exptl_crystal_size_max 0.14
_exptl_crystal_size_mid 0.04
_exptl_crystal_size_min 0.02
_refine_diff_density_max 1.909
_refine_diff_density_min -1.068
_refine_diff_density_rms 0.146
_refine_ls_extinction_method none
_refine_ls_goodness_of_fit_ref 1.493
_refine_ls_hydrogen_treatment mixed
_refine_ls_matrix_type full
_refine_ls_number_parameters 266
_refine_ls_number_reflns 4223
_refine_ls_number_restraints 7
_refine_ls_restrained_S_all 1.493
_refine_ls_R_factor_all 0.2370
_refine_ls_R_factor_gt 0.1828
_refine_ls_shift/su_max 1.068
_refine_ls_shift/su_mean 0.019
_refine_ls_structure_factor_coef Fsqd
_refine_ls_weighting_details 'calc w=1/[\s^2^(Fo^2^)+(0.2000P)^2^+0.0000P] where P=(Fo^2^+2Fc^2^)/3'
_refine_ls_weighting_scheme calc
_refine_ls_wR_factor_gt 0.4525
_refine_ls_wR_factor_ref 0.4747
_reflns_number_gt 2412
_reflns_number_total 4223
_reflns_threshold_expression >2sigma(I)
_cod_data_source_file jo101762k_si_002.cif
_cod_data_source_block 40msbm
_cod_database_code 4025948

loop_
_symmetry_equiv_pos_as_xyz
'x, y, z'
'-x, y, -z'
'x+1/2, y+1/2, z'
'-x+1/2, y+1/2, -z'
'-x, -y, -z'
'x, -y, z'
'-x+1/2, -y+1/2, -z'
'x+1/2, -y+1/2, z'

loop_
_atom_site_label
_atom_site_type_symbol
_atom_site_fract_x
_atom_site_fract_y
_atom_site_fract_z
_atom_site_U_iso_or_equiv
_atom_site_adp_type
_atom_site_occupancy
_atom_site_symmetry_multiplicity
_atom_site_calc_flag
_atom_site_refinement_flags
P1 P 0.15533(11) 0.5000 0.1547(3) 0.0351(10) Uani 1 2 d S
F1 F 0.1560(3) 0.5000 0.2795(6) 0.057(2) Uani 1 2 d S
F2 F 0.11895(18) 0.4042(5) 0.1251(4) 0.0543(17) Uani 1 1 d .
F3 F 0.1901(2) 0.4022(5) 0.1767(6) 0.068(2) Uani 1 1 d .
F4 F 0.1575(3) 0.5000 0.0312(8) 0.074(3) Uani 1 2 d S
C1 C 0.2439(3) 0.0613(7) 0.0326(7) 0.027(2) Uani 1 1 d .
H1 H 0.2582 0.1008 -0.0113 0.033 Uiso 1 1 calc R
C2 C 0.2241(3) 0.1200(8) 0.0932(7) 0.032(2) Uani 1 1 d .
H2 H 0.2261 0.2004 0.0954 0.038 Uiso 1 1 calc R
C3 C 0.1992(3) 0.0613(7) 0.1568(7) 0.032(2) Uani 1 1 d .
C4 C 0.1766(3) 0.1205(8) 0.2212(7) 0.034(2) Uani 1 1 d .
H4 H 0.1780 0.2009 0.2254 0.041 Uiso 1 1 calc R
C5 C 0.1519(3) 0.0600(7) 0.2792(7) 0.029(2) Uani 1 1 d .
O6 O 0.1297(2) 0.1100(5) 0.3425(5) 0.0381(17) Uani 1 1 d .
C7 C 0.1239(3) 0.2334(9) 0.3348(7) 0.044(3) Uani 1 1 d .
H7A H 0.1128 0.2558 0.2593 0.052 Uiso 1 1 calc R
H7B H 0.1513 0.2720 0.3633 0.052 Uiso 1 1 calc R
C8 C 0.0919(4) 0.2698(11) 0.4006(9) 0.060(3) Uani 1 1 d .
H8A H 0.0827 0.3493 0.3843 0.072 Uiso 1 1 calc R
H8B H 0.0668 0.2202 0.3834 0.072 Uiso 1 1 calc R
O9 O 0.1154(3) 0.2578(8) 0.5161(6) 0.079(3) Uani 1 1 d .
C10A C 0.0902(7) 0.3202(18) 0.5739(17) 0.008(4) Uiso 0.30 1 d P
C10B C 0.1366(7) 0.3359(18) 0.5601(17) 0.077(5) Uiso 0.70 1 d P
C11A C 0.1138(7) 0.3359(19) 0.6953(19) 0.065(6) Uiso 0.61 1 d P
C11B C 0.1636(7) 0.3169(18) 0.6826(17) 0.027(5) Uiso 0.39 1 d P
O12 O 0.1311(3) 0.2647(10) 0.7409(6) 0.080(3) Uani 1 1 d .
C13 C 0.1520(4) 0.2722(11) 0.8511(9) 0.062(3) Uani 1 1 d .
H13A H 0.1604 0.3517 0.8703 0.074 Uiso 1 1 calc R
H13B H 0.1776 0.2243 0.8676 0.074 Uiso 1 1 calc R
C14 C 0.1216(5) 0.2316(14) 0.9137(11) 0.083(4) Uani 1 1 d .
H14A H 0.1322 0.2554 0.9890 0.099 Uiso 1 1 calc R
H14B H 0.0938 0.2680 0.8847 0.099 Uiso 1 1 calc R
O15 O 0.1164(2) 0.1121(7) 0.9094(5) 0.052(2) Uani 1 1 d .
C16 C 0.0921(3) 0.0624(11) 0.9746(8) 0.059(3) Uani 1 1 d .
C17 C 0.0708(3) 0.1260(16) 1.0346(8) 0.081(4) Uani 1 1 d .
H17 H 0.0710 0.2066 1.0350 0.097 Uiso 1 1 calc R
C18 C 0.0485(4) 0.0609(4) 1.0958(10) 0.074(4) Uiso 1 1 d D
C19 C 0.0273(3) 0.1275(13) 1.1597(8) 0.113(5) Uani 0.50 1 d PD
H19 H 0.0285 0.2080 1.1623 0.135 Uiso 0.50 1 calc PR
O19 O 0.0273(3) 0.1275(13) 1.1597(8) 0.113(5) Uani 0.50 1 d PD
C20 C 0.0040(8) 0.0611(4) 1.220(2) 0.069(7) Uiso 0.50 1 d PD
O21 O -0.0088(6) 0.1458(16) 1.2569(19) 0.137(10) Uani 0.50 1 d PD
C22 C 0.0944(5) 0.0000 0.6556(10) 0.052(4) Uani 1 2 d S
H22A H 0.0785 -0.0258 0.5850 0.078 Uiso 0.50 1 calc PR
H22B H 0.0855 0.0770 0.6682 0.078 Uiso 0.50 1 calc PR
H22C H 0.0890 -0.0512 0.7101 0.078 Uiso 0.50 1 calc PR
N23 N 0.1412(3) 0.0000 0.6614(7) 0.019(2) Uani 1 2 d S
C24 C 0.1742(3) 0.0000 0.7611(10) 0.030(3) Uani 1 2 d S
C25 C 0.2127(3) 0.0000 0.7332(9) 0.018(2) Uani 1 2 d S
N26 N 0.2017(3) 0.0000 0.6242(8) 0.025(2) Uani 1 2 d S
C27 C 0.1589(3) 0.0000 0.5815(8) 0.012(2) Uiso 1 2 d S
C28 C 0.2344(5) 0.0000 0.5579(11) 0.040(3) Uani 1 2 d S
C29 C 0.2426(5) 0.1082(14) 0.5138(13) 0.026(4) Uiso 0.50 1 d P
C30 C 0.2719(5) 0.0849(12) 0.4300(12) 0.019(3) Uiso 0.50 1 d P
C31 C 0.2769(7) 0.1944(19) 0.3711(18) 0.053(6) Uiso 0.50 1 d P

loop_
_atom_site_aniso_label
_atom_site_aniso_U_11
_atom_site_aniso_U_22
_atom_site_aniso_U_33
_atom_site_aniso_U_23
_atom_site_aniso_U_13
_atom_site_aniso_U_12
P1 0.034(2) 0.038(2) 0.036(2) 0.000 0.0124(16) 0.000
F1 0.076(6) 0.059(5) 0.032(5) 0.000 0.008(4) 0.000
F2 0.056(4) 0.071(4) 0.037(3) -0.011(3) 0.014(3) -0.012(3)
F3 0.069(5) 0.048(4) 0.092(5) -0.007(3) 0.031(4) -0.007(3)
F4 0.091(8) 0.071(6) 0.067(7) 0.000 0.036(6) 0.000
C1 0.035(5) 0.030(4) 0.019(4) 0.004(3) 0.012(4) 0.003(4)
C2 0.040(5) 0.033(5) 0.027(5) 0.001(4) 0.015(4) -0.004(4)
C3 0.043(5) 0.030(5) 0.021(5) -0.008(4) 0.006(4) 0.007(4)
C4 0.050(6) 0.029(5) 0.027(5) 0.012(4) 0.015(4) 0.015(4)
C5 0.029(5) 0.039(5) 0.018(4) 0.003(4) 0.004(4) 0.010(4)
O6 0.043(4) 0.047(4) 0.029(4) 0.011(3) 0.017(3) 0.019(3)
C7 0.051(6) 0.060(7) 0.018(5) 0.004(4) 0.004(4) 0.018(5)
C8 0.058(7) 0.091(9) 0.039(7) -0.011(6) 0.025(6) 0.005(6)
O9 0.100(7) 0.109(7) 0.033(5) -0.013(5) 0.022(5) 0.013(6)
O12 0.062(6) 0.135(9) 0.040(5) 0.003(5) 0.007(4) 0.007(5)
C13 0.057(7) 0.086(9) 0.037(7) -0.018(6) 0.005(5) -0.005(6)
C14 0.086(10) 0.109(13) 0.047(8) -0.003(8) 0.007(7) 0.019(9)
O15 0.051(5) 0.085(6) 0.021(4) -0.006(4) 0.011(3) -0.009(4)
C16 0.033(6) 0.112(10) 0.029(6) -0.009(5) 0.006(5) 0.005(5)
C17 0.035(6) 0.169(14) 0.031(6) 0.005(8) -0.004(5) 0.008(8)
C19 0.045(6) 0.247(16) 0.046(6) -0.015(8) 0.011(5) 0.025(8)
O19 0.045(6) 0.247(16) 0.046(6) -0.015(8) 0.011(5) 0.025(8)
O21 0.068(14) 0.22(3) 0.12(2) 0.006(19) 0.023(13) -0.066(17)
C22 0.056(10) 0.097(13) 0.008(7) 0.000 0.016(6) 0.000
N23 0.018(5) 0.012(5) 0.027(5) 0.000 0.002(4) 0.000
C24 0.004(5) 0.056(8) 0.030(7) 0.000 0.006(5) 0.000
C25 0.024(6) 0.013(5) 0.020(6) 0.000 0.009(5) 0.000
N26 0.029(6) 0.013(5) 0.041(7) 0.000 0.021(5) 0.000
C28 0.052(9) 0.039(8) 0.035(8) 0.000 0.024(7) 0.000

loop_
_atom_type_symbol
_atom_type_description
_atom_type_scat_dispersion_real
_atom_type_scat_dispersion_imag
_atom_type_scat_source
C C 0.0033 0.0016 'International Tables Vol C Tables 4.2.6.8 and 6.1.1.4'
F F 0.0171 0.0103 'International Tables Vol C Tables 4.2.6.8 and 6.1.1.4'
P P 0.1023 0.0942 'International Tables Vol C Tables 4.2.6.8 and 6.1.1.4'
O O 0.0106 0.0060 'International Tables Vol C Tables 4.2.6.8 and 6.1.1.4'
H H 0.0000 0.0000 'International Tables Vol C Tables 4.2.6.8 and 6.1.1.4'
N N 0.0061 0.0033 'International Tables Vol C Tables 4.2.6.8 and 6.1.1.4'

loop_
_geom_angle_atom_site_label_1
_geom_angle_atom_site_label_2
_geom_angle_atom_site_label_3
_geom_angle
_geom_angle_site_symmetry_1
_geom_angle_site_symmetry_3
F3 P1 F3 92.4(5) 6_565 .
F3 P1 F1 89.8(4) 6_565 .
F3 P1 F1 89.8(4) . .
F3 P1 F2 176.5(4) 6_565 .
F3 P1 F2 89.4(3) . .
F1 P1 F2 93.2(3) . .
F3 P1 F2 89.4(3) 6_565 6_565
F3 P1 F2 176.5(4) . 6_565
F1 P1 F2 93.2(3) . 6_565
F2 P1 F2 88.6(5) . 6_565
F3 P1 F4 88.0(4) 6_565 .
F3 P1 F4 88.0(4) . .
F1 P1 F4 176.8(5) . .
F2 P1 F4 89.1(4) . .
F2 P1 F4 89.1(4) 6_565 .
C2 C1 C1 121.2(5) . 6
C1 C2 C3 120.7(8) . .
C4 C3 C3 119.1(5) . 6
C4 C3 C2 122.9(8) . .
C3 C3 C2 118.0(5) 6 .
C5 C4 C3 120.9(8) . .
O6 C5 C5 115.6(5) . 6
O6 C5 C4 124.4(8) . .
C5 C5 C4 119.9(5) 6 .
C5 O6 C7 117.9(7) . .
O6 C7 C8 109.0(9) . .
O9 C8 C7 105.9(9) . .
C10B O9 C10A 73.0(13) . .
C10B O9 C8 119.0(14) . .
C10A O9 C8 104.7(11) . .
O9 C10A C11A 112.1(16) . .
O9 C10A C10B 46.4(10) . .
C11A C10A C10B 82.0(15) . .
O9 C10B C10A 60.7(13) . .
O9 C10B C11B 117.4(17) . .
C10A C10B C11B 99.7(16) . .
O9 C10B C11A 96.2(14) . .
C10A C10B C11A 48.7(11) . .
C11B C10B C11A 52.9(12) . .
O12 C11A C10A 120.2(19) . .
O12 C11A C11B 65.0(14) . .
C10A C11A C11B 97.2(16) . .
O12 C11A C10B 102.0(16) . .
C10A C11A C10B 49.4(12) . .
C11B C11A C10B 49.6(11) . .
O12 C11B C10B 104.9(15) . .
O12 C11B C11A 38.8(9) . .
C10B C11B C11A 77.4(14) . .
C11A O12 C13 123.0(16) . .
C11A O12 C11B 76.3(15) . .
C13 O12 C11B 104.3(11) . .
O12 C13 C14 107.8(10) . .
O15 C14 C13 112.3(11) . .
C14 O15 C16 117.5(9) . .
C17 C16 O15 123.3(12) . .
C17 C16 C16 122.5(9) . 6
O15 C16 C16 114.2(6) . 6
C16 C17 C18 115.2(14) . .
C17 C18 C18 122.3(7) . 6
C17 C18 C19 114.8(10) . .
C18 C18 C19 122.9(7) 6 .
C18 C19 C20 114.4(14) . .
C18 C19 O21 153.3(14) . .
C20 C19 O21 38.9(5) . .
O21 C20 C20 144.3(13) . 6
O21 C20 C19 93.1(11) . .
C20 C20 C19 122.6(7) 6 .
C20 O21 C19 47.9(7) . .
C27 N23 C24 108.8(9) . .
C27 N23 C22 127.6(9) . .
C24 N23 C22 123.6(9) . .
C25 C24 N23 106.5(10) . .
N26 C25 C24 104.7(10) . .
C25 N26 C27 112.7(8) . .
C25 N26 C28 123.0(10) . .
C27 N26 C28 124.3(10) . .
N23 C27 N26 107.3(9) . .
C29 C28 C29 122.8(16) . 6
C29 C28 N26 116.7(8) . .
C29 C28 N26 116.7(8) 6 .
C28 C29 C30 108.3(12) . .
C31 C30 C29 110.2(13) . .
C31 C30 C30 147.5(10) . 6
C29 C30 C30 99.6(8) . 6

loop_
_geom_bond_atom_site_label_1
_geom_bond_atom_site_label_2
_geom_bond_distance
_geom_bond_site_symmetry_2
P1 F3 1.563(7) 6_565
P1 F3 1.563(7) .
P1 F1 1.583(8) .
P1 F2 1.584(6) .
P1 F2 1.584(6) 6_565
P1 F4 1.591(10) .
C1 C2 1.310(11) .
C1 C1 1.415(16) 6
C2 C3 1.445(12) .
C3 C4 1.407(11) .
C3 C3 1.416(17) 6
C4 C5 1.404(12) .
C5 O6 1.337(10) .
C5 C5 1.385(17) 6
O6 C7 1.437(11) .
C7 C8 1.544(13) .
C8 O9 1.476(13) .
O9 C10B 1.18(2) .
O9 C10A 1.42(2) .
C10A C11A 1.55(3) .
C10A C10B 1.56(3) .
C10B C11B 1.59(3) .
C10B C11A 2.04(3) .
C11A O12 1.07(2) .
C11A C11B 1.67(3) .
C11B O12 1.55(2) .
O12 C13 1.392(13) .
C13 C14 1.489(17) .
C14 O15 1.388(16) .
O15 C16 1.403(12) .
C16 C17 1.366(16) .
C16 C16 1.44(3) 6
C17 C18 1.406(16) .
C18 C18 1.407(9) 6
C18 C19 1.415(7) .
C19 C20 1.425(7) .
C19 O21 1.917(18) .
C20 O21 1.206(10) .
C20 C20 1.410(10) 6
C22 N23 1.487(16) .
N23 C27 1.288(13) .
N23 C24 1.428(15) .
C24 C25 1.375(15) .
C25 N26 1.339(14) .
N26 C27 1.345(13) .
N26 C28 1.508(15) .
C28 C29 1.422(17) .
C28 C29 1.422(17) 6
C29 C30 1.62(2) .
C30 C31 1.50(3) .
C30 C30 1.96(3) 6
